data_2212095
loop_
_publ_author_name
'Jing, Zuo-Liang'
'Yu, Ming'

_publ_section_title
;
 2'-(1,3-Benzodioxol-5-ylmethylene)-2-methoxybenzohydrazide
;
_journal_coeditor_code CI2264
_journal_issue 2
_journal_name_full 'Acta Crystallographica Section E'
_journal_page_first o509
_journal_page_last o510
_journal_paper_doi 10.1107/S1600536806056297
_journal_volume 63
_journal_year 2007
_chemical_formula_iupac 'C16 H14 N2 O4'
_chemical_formula_moiety 'C16 H14 N2 O4'
_chemical_formula_sum 'C16 H14 N2 O4'
_chemical_formula_weight 298.29
_chemical_name_systematic
;
2'-(1,3-Benzodioxol-5-ylmethylene)-2-methoxybenzohydrazide
;
_space_group_IT_number 14
_symmetry_cell_setting monoclinic
_symmetry_space_group_name_Hall '-P 2yn'
_symmetry_space_group_name_H-M 'P 1 21/n 1'
_atom_sites_solution_hydrogens geom
_atom_sites_solution_primary direct
_atom_sites_solution_secondary difmap
_audit_creation_method SHELXL97
_cell_angle_alpha 90.00
_cell_angle_beta 102.231(3)
_cell_angle_gamma 90.00
_cell_formula_units_Z 4
_cell_length_a 7.9913(5)
_cell_length_b 12.5941(7)
_cell_length_c 14.1263(10)
_cell_measurement_reflns_used 2965
_cell_measurement_temperature 113(2)
_cell_measurement_theta_max 27.9
_cell_measurement_theta_min 2.2
_cell_volume 1389.45(15)
_computing_cell_refinement CrystalClear
_computing_data_collection 'CrystalClear (Rigaku/MSC, 2005)'
_computing_data_reduction CrystalClear
_computing_molecular_graphics 'CrystalStructure (Rigaku/MSC, 2005)'
_computing_publication_material CrystalStructure
_computing_structure_refinement 'SHELXL97 (Sheldrick, 1997)'
_computing_structure_solution 'SHELXS97 (Sheldrick, 1996)'
_diffrn_ambient_temperature 113(2)
_diffrn_detector_area_resol_mean 7.31
_diffrn_measured_fraction_theta_full 0.999
_diffrn_measured_fraction_theta_max 0.999
_diffrn_measurement_device_type 'Rigaku SATURN'
_diffrn_measurement_method \w
_diffrn_radiation_monochromator confocal
_diffrn_radiation_source 'rotating anode'
_diffrn_radiation_type MoK\a
_diffrn_radiation_wavelength 0.71070
_diffrn_reflns_av_R_equivalents 0.0347
_diffrn_reflns_av_sigmaI/netI 0.0330
_diffrn_reflns_limit_h_max 9
_diffrn_reflns_limit_h_min -10
_diffrn_reflns_limit_k_max 16
_diffrn_reflns_limit_k_min -16
_diffrn_reflns_limit_l_max 18
_diffrn_reflns_limit_l_min -17
_diffrn_reflns_number 12843
_diffrn_reflns_theta_full 27.87
_diffrn_reflns_theta_max 27.87
_diffrn_reflns_theta_min 2.19
_diffrn_standards_number 0
_exptl_absorpt_coefficient_mu 0.104
_exptl_absorpt_correction_T_max 0.9835
_exptl_absorpt_correction_T_min 0.9774
_exptl_absorpt_correction_type multi-scan
_exptl_absorpt_process_details '(SADABS; Sheldrick, 1996)'
_exptl_crystal_colour red
_exptl_crystal_density_diffrn 1.426
_exptl_crystal_density_method 'not measured'
_exptl_crystal_description Prism
_exptl_crystal_F_000 624
_exptl_crystal_size_max 0.22
_exptl_crystal_size_mid 0.20
_exptl_crystal_size_min 0.16
_refine_diff_density_max 0.214
_refine_diff_density_min -0.174
_refine_ls_extinction_coef 0.020(2)
_refine_ls_extinction_expression Fc^*^=kFc[1+0.001xFc^2^\l^3^/sin(2\q)]^-1/4^
_refine_ls_extinction_method 'SHELXL97 (Sheldrick, 1997)'
_refine_ls_goodness_of_fit_ref 1.090
_refine_ls_hydrogen_treatment mixed
_refine_ls_matrix_type full
_refine_ls_number_parameters 205
_refine_ls_number_reflns 3307
_refine_ls_number_restraints 0
_refine_ls_restrained_S_all 1.090
_refine_ls_R_factor_all 0.0546
_refine_ls_R_factor_gt 0.0424
_refine_ls_shift/su_max 0.001
_refine_ls_shift/su_mean 0.000
_refine_ls_structure_factor_coef Fsqd
_refine_ls_weighting_details 'calc w = 1/[\s^2^(Fo^2^)+(0.054P)^2^+0.0088P] where P=(Fo^2^+2Fc^2^)/3'
_refine_ls_weighting_scheme calc
_refine_ls_wR_factor_gt 0.0956
_refine_ls_wR_factor_ref 0.1023
_reflns_number_gt 2725
_reflns_number_total 3307
_reflns_threshold_expression I>2\s(I)
_cod_data_source_file ci2264.cif
_cod_data_source_block I
_cod_depositor_comments
;
The following automatic conversions were performed:
'_symmetry_cell_setting' value 'Monoclinic' changed to 'monoclinic'
according to '/home/saulius/struct/CIF-dictionaries/cif_core.dic'
dictionary named 'cif_core.dic' version 2.4.1 from 2010-06-29.

Automatic conversion script
Id: cif_fix_enum 1527 2010-12-29 10:47:43Z saulius 

The following automatic conversions were performed:

'_symmetry_cell_setting' value 'Monoclinic' changed to 'monoclinic'
according to /home/saulius/struct/CIF-dictionaries/cif_core.dic
dictionary named 'cif_core.dic' version 2.4.1 from 2010-06-29.

Automatic conversion script
Id: cif_fix_values 1715 2011-07-08 13:25:40Z adriana 
;
_cod_original_sg_symbol_H-M 'P 21/n'
_cod_database_code 2212095
_cod_database_fobs_code 2212095

loop_
_symmetry_equiv_pos_as_xyz
'x, y, z'
'-x+1/2, y+1/2, -z+1/2'
'-x, -y, -z'
'x-1/2, -y-1/2, z-1/2'

loop_
_atom_site_type_symbol
_atom_site_label
_atom_site_fract_x
_atom_site_fract_y
_atom_site_fract_z
_atom_site_U_iso_or_equiv
_atom_site_adp_type
_atom_site_calc_flag
_atom_site_refinement_flags
_atom_site_occupancy
O O1 0.24637(12) -0.12309(7) 0.15772(6) 0.0359(3) Uani d . 1
O O2 0.03951(11) -0.09135(6) -0.13865(6) 0.0264(2) Uani d . 1
O O3 0.79610(12) 0.47073(7) 0.16752(6) 0.0321(2) Uani d . 1
O O4 0.76055(13) 0.33881(7) 0.27636(6) 0.0406(3) Uani d . 1
N N1 0.23485(12) -0.02093(7) 0.02473(7) 0.0214(2) Uani d . 1
H H1 0.1882(16) -0.0119(10) -0.0380(9) 0.032 Uiso d . 1
N N2 0.34765(12) 0.05358(7) 0.07401(7) 0.0214(2) Uani d . 1
C C1 0.19222(15) -0.10811(9) 0.07090(8) 0.0223(3) Uani d . 1
C C2 0.07635(14) -0.18709(9) 0.00980(8) 0.0220(3) Uani d . 1
C C3 0.00776(14) -0.18127(9) -0.08986(9) 0.0223(3) Uani d . 1
C C4 -0.09051(15) -0.26471(9) -0.13752(9) 0.0282(3) Uani d . 1
H H4 -0.1353 -0.2609 -0.2053 0.034 Uiso calc R 1
C C5 -0.12242(17) -0.35272(10) -0.08597(10) 0.0336(3) Uani d . 1
H H5 -0.1884 -0.4095 -0.1189 0.040 Uiso calc R 1
C C6 -0.06023(17) -0.35945(10) 0.01227(11) 0.0337(3) Uani d . 1
H H6 -0.0847 -0.4197 0.0474 0.040 Uiso calc R 1
C C7 0.03867(15) -0.27708(9) 0.05935(10) 0.0284(3) Uani d . 1
H H7 0.0821 -0.2819 0.1272 0.034 Uiso calc R 1
C C8 -0.05242(18) -0.07713(11) -0.23636(9) 0.0348(3) Uani d . 1
H H8A -0.0153 -0.1306 -0.2779 0.052 Uiso calc R 1
H H8B -0.0296 -0.0060 -0.2588 0.052 Uiso calc R 1
H H8C -0.1754 -0.0850 -0.2393 0.052 Uiso calc R 1
C C9 0.37335(14) 0.13249(9) 0.02187(8) 0.0207(3) Uani d . 1
H H9 0.3156 0.1342 -0.0442 0.025 Uiso calc R 1
C C10 0.48754(14) 0.21991(9) 0.05956(8) 0.0199(3) Uani d . 1
C C11 0.51267(15) 0.29855(9) -0.00515(9) 0.0241(3) Uani d . 1
H H11 0.4570 0.2922 -0.0714 0.029 Uiso calc R 1
C C12 0.61713(15) 0.38661(9) 0.02413(9) 0.0251(3) Uani d . 1
H H12 0.6346 0.4399 -0.0204 0.030 Uiso calc R 1
C C13 0.69273(15) 0.39187(9) 0.12024(9) 0.0228(3) Uani d . 1
C C14 0.66945(15) 0.31357(9) 0.18525(8) 0.0237(3) Uani d . 1
C C15 0.56800(15) 0.22688(9) 0.15825(8) 0.0229(3) Uani d . 1
H H15 0.5525 0.1740 0.2036 0.028 Uiso calc R 1
C C16 0.85044(17) 0.43551(10) 0.26576(9) 0.0303(3) Uani d . 1
H H16A 0.8241 0.4902 0.3108 0.036 Uiso calc R 1
H H16B 0.9755 0.4228 0.2809 0.036 Uiso calc R 1

loop_
_atom_site_aniso_label
_atom_site_aniso_U_11
_atom_site_aniso_U_22
_atom_site_aniso_U_33
_atom_site_aniso_U_12
_atom_site_aniso_U_13
_atom_site_aniso_U_23
O1 0.0427(6) 0.0354(5) 0.0241(5) -0.0102(4) -0.0055(4) 0.0078(4)
O2 0.0297(5) 0.0281(4) 0.0195(5) -0.0038(4) 0.0013(4) 0.0001(4)
O3 0.0376(5) 0.0271(5) 0.0304(5) -0.0126(4) 0.0050(4) -0.0024(4)
O4 0.0532(7) 0.0387(5) 0.0239(5) -0.0233(5) -0.0052(4) 0.0009(4)
N1 0.0223(5) 0.0214(5) 0.0187(5) -0.0026(4) -0.0001(4) -0.0012(4)
N2 0.0197(5) 0.0206(5) 0.0227(5) -0.0009(4) 0.0015(4) -0.0029(4)
C1 0.0208(6) 0.0222(6) 0.0233(6) 0.0011(5) 0.0030(5) 0.0011(5)
C2 0.0185(6) 0.0222(6) 0.0254(7) 0.0013(5) 0.0052(5) -0.0007(5)
C3 0.0197(6) 0.0215(6) 0.0270(7) 0.0012(5) 0.0076(5) -0.0030(5)
C4 0.0240(6) 0.0289(6) 0.0320(7) -0.0006(5) 0.0067(5) -0.0098(5)
C5 0.0274(7) 0.0252(6) 0.0496(9) -0.0072(5) 0.0111(6) -0.0116(6)
C6 0.0310(7) 0.0229(6) 0.0500(9) -0.0040(5) 0.0150(6) 0.0011(6)
C7 0.0249(6) 0.0258(6) 0.0353(8) 0.0009(5) 0.0078(6) 0.0033(5)
C8 0.0386(8) 0.0438(8) 0.0195(7) -0.0036(6) 0.0008(6) 0.0002(6)
C9 0.0212(6) 0.0228(6) 0.0179(6) 0.0011(5) 0.0033(5) -0.0023(5)
C10 0.0187(6) 0.0197(5) 0.0216(6) 0.0025(4) 0.0053(5) -0.0008(5)
C11 0.0254(6) 0.0269(6) 0.0191(6) 0.0008(5) 0.0028(5) 0.0015(5)
C12 0.0280(7) 0.0229(6) 0.0253(7) 0.0000(5) 0.0077(5) 0.0045(5)
C13 0.0212(6) 0.0207(6) 0.0271(7) -0.0020(5) 0.0060(5) -0.0031(5)
C14 0.0249(6) 0.0255(6) 0.0190(6) -0.0005(5) 0.0010(5) -0.0007(5)
C15 0.0253(6) 0.0217(6) 0.0217(6) -0.0010(5) 0.0046(5) 0.0016(5)
C16 0.0312(7) 0.0303(7) 0.0279(7) -0.0085(5) 0.0028(6) -0.0059(5)

loop_
_atom_type_symbol
_atom_type_description
_atom_type_scat_dispersion_real
_atom_type_scat_dispersion_imag
_atom_type_scat_source
C C 0.0033 0.0016 'International Tables Vol C Tables 4.2.6.8 and 6.1.1.4'
H H 0.0000 0.0000 'International Tables Vol C Tables 4.2.6.8 and 6.1.1.4'
N N 0.0061 0.0033 'International Tables Vol C Tables 4.2.6.8 and 6.1.1.4'
O O 0.0106 0.0060 'International Tables Vol C Tables 4.2.6.8 and 6.1.1.4'

loop_
_geom_angle_atom_site_label_1
_geom_angle_atom_site_label_2
_geom_angle_atom_site_label_3
_geom_angle
C3 O2 C8 118.32(9)
C13 O3 C16 105.96(9)
C14 O4 C16 105.99(9)
C1 N1 N2 120.70(10)
C1 N1 H1 119.0(9)
N2 N1 H1 120.3(9)
C9 N2 N1 113.85(10)
O1 C1 N1 122.29(11)
O1 C1 C2 121.15(10)
N1 C1 C2 116.55(10)
C7 C2 C3 117.77(11)
C7 C2 C1 114.92(10)
C3 C2 C1 127.28(10)
O2 C3 C4 121.47(11)
O2 C3 C2 118.16(10)
C4 C3 C2 120.37(11)
C5 C4 C3 119.88(12)
C5 C4 H4 120.1
C3 C4 H4 120.1
C6 C5 C4 121.00(12)
C6 C5 H5 119.5
C4 C5 H5 119.5
C5 C6 C7 119.08(12)
C5 C6 H6 120.5
C7 C6 H6 120.5
C6 C7 C2 121.87(12)
C6 C7 H7 119.1
C2 C7 H7 119.1
O2 C8 H8A 109.5
O2 C8 H8B 109.5
H8A C8 H8B 109.5
O2 C8 H8C 109.5
H8A C8 H8C 109.5
H8B C8 H8C 109.5
N2 C9 C10 122.76(11)
N2 C9 H9 118.6
C10 C9 H9 118.6
C11 C10 C15 120.45(10)
C11 C10 C9 117.67(11)
C15 C10 C9 121.87(10)
C10 C11 C12 122.08(11)
C10 C11 H11 119.0
C12 C11 H11 119.0
C13 C12 C11 116.33(11)
C13 C12 H12 121.8
C11 C12 H12 121.8
C12 C13 O3 127.82(10)
C12 C13 C14 122.05(11)
O3 C13 C14 110.12(10)
C15 C14 O4 127.72(11)
C15 C14 C13 122.60(11)
O4 C14 C13 109.68(10)
C14 C15 C10 116.47(10)
C14 C15 H15 121.8
C10 C15 H15 121.8
O3 C16 O4 107.90(9)
O3 C16 H16A 110.1
O4 C16 H16A 110.1
O3 C16 H16B 110.1
O4 C16 H16B 110.1
H16A C16 H16B 108.4

loop_
_geom_bond_atom_site_label_1
_geom_bond_atom_site_label_2
_geom_bond_distance
O1 C1 1.2257(13)
O2 C3 1.3770(14)
O2 C8 1.4308(14)
O3 C13 1.3715(13)
O3 C16 1.4338(14)
O4 C14 1.3750(14)
O4 C16 1.4377(14)
N1 C1 1.3568(14)
N1 N2 1.3827(13)
N1 H1 0.893(12)
N2 C9 1.2793(14)
C1 C2 1.5010(15)
C2 C7 1.3979(16)
C2 C3 1.4004(16)
C3 C4 1.3964(16)
C4 C5 1.3794(18)
C4 H4 0.95
C5 C6 1.3741(18)
C5 H5 0.95
C6 C7 1.3858(17)
C6 H6 0.95
C7 H7 0.95
C8 H8A 0.98
C8 H8B 0.98
C8 H8C 0.98
C9 C10 1.4568(15)
C9 H9 0.95
C10 C11 1.3909(16)
C10 C15 1.4089(15)
C11 C12 1.3970(16)
C11 H11 0.95
C12 C13 1.3657(16)
C12 H12 0.95
C13 C14 1.3866(16)
C14 C15 1.3652(16)
C15 H15 0.95
C16 H16A 0.99
C16 H16B 0.99

loop_
_geom_hbond_atom_site_label_D
_geom_hbond_atom_site_label_H
_geom_hbond_atom_site_label_A
_geom_hbond_site_symmetry_A
_geom_hbond_distance_DH
_geom_hbond_distance_HA
_geom_hbond_distance_DA
_geom_hbond_angle_DHA
_geom_hbond_publ_flag
N1 H1 O2 . 0.893(12) 1.928(13) 2.6502(13) 136.8(12) y
C4 H4 O1 4_555 0.95 2.45 3.2350(15) 140 y
C6 H6 O3 1_445 0.95 2.53 3.4306(17) 160 y
C9 H9 O4 4_565 0.95 2.50 3.4127(14) 161 y
C16 H16B O1 2_655 0.99 2.28 3.2587(17) 169 y

loop_
_geom_torsion_atom_site_label_1
_geom_torsion_atom_site_label_2
_geom_torsion_atom_site_label_3
_geom_torsion_atom_site_label_4
_geom_torsion
C1 N1 N2 C9 -178.70(10)
N2 N1 C1 O1 2.36(17)
N2 N1 C1 C2 -176.78(9)
O1 C1 C2 C7 -0.67(16)
N1 C1 C2 C7 178.48(10)
O1 C1 C2 C3 -178.78(11)
N1 C1 C2 C3 0.37(17)
C8 O2 C3 C4 9.81(16)
C8 O2 C3 C2 -169.92(10)
C7 C2 C3 O2 177.88(10)
C1 C2 C3 O2 -4.05(17)
C7 C2 C3 C4 -1.85(16)
C1 C2 C3 C4 176.21(11)
O2 C3 C4 C5 -178.76(10)
C2 C3 C4 C5 0.97(18)
C3 C4 C5 C6 0.62(19)
C4 C5 C6 C7 -1.24(19)
C5 C6 C7 C2 0.28(19)
C3 C2 C7 C6 1.24(18)
C1 C2 C7 C6 -177.06(11)
N1 N2 C9 C10 179.98(9)
N2 C9 C10 C11 176.60(10)
N2 C9 C10 C15 -4.66(17)
C15 C10 C11 C12 0.03(18)
C9 C10 C11 C12 178.80(10)
C10 C11 C12 C13 -0.45(17)
C11 C12 C13 O3 -177.98(11)
C11 C12 C13 C14 0.89(18)
C16 O3 C13 C12 -176.48(12)
C16 O3 C13 C14 4.54(13)
C16 O4 C14 C15 178.09(12)
C16 O4 C14 C13 -2.58(13)
C12 C13 C14 C15 -0.94(19)
O3 C13 C14 C15 178.11(10)
C12 C13 C14 O4 179.69(11)
O3 C13 C14 O4 -1.26(14)
O4 C14 C15 C10 179.71(11)
C13 C14 C15 C10 0.47(17)
C11 C10 C15 C14 -0.03(16)
C9 C10 C15 C14 -178.74(10)
C13 O3 C16 O4 -6.06(13)
C14 O4 C16 O3 5.33(13)

loop_
_cod_related_entry_id
_cod_related_entry_database
_cod_related_entry_code
1 ChemSpider 7925226
